data_4518303
loop_
_publ_author_name
'Rumyantcev, Roman V.'
'Fukin, Georgy K.'
'Romanenko, Galina V.'
'Teplova, Irina A.'
'Bubnov, Michael P.'
'Cherkasov, Vladimir K.'

_publ_section_title
;
 Single Crystal X-ray Diffraction Studies of Two Polymorphic Modifications
 of the Dicarbonyl-<i>o</i>-Semiquinonato Rhodium Complex at Different
 Temperatures. Destruction Stimulated by Cooling Versus Stability.
;
_journal_issue 50
_journal_name_full 'ACS omega'
_journal_page_first 32792
_journal_page_last 32799
_journal_paper_doi 10.1021/acsomega.0c05344
_journal_volume 5
_journal_year 2020
_chemical_formula_sum 'C16 H20 O4 Rh'
_chemical_formula_weight 379.23
_space_group_crystal_system monoclinic
_space_group_IT_number 14
_space_group_name_Hall '-P 2ybc'
_space_group_name_H-M_alt 'P 1 21/c 1'
_atom_sites_solution_hydrogens geom
_atom_sites_solution_primary dual
_atom_sites_solution_secondary difmap
_audit_creation_method SHELXL-2014/7
_cell_angle_alpha 90
_cell_angle_beta 90.0345(19)
_cell_angle_gamma 90
_cell_formula_units_Z 8
_cell_length_a 6.6058(3)
_cell_length_b 21.0338(9)
_cell_length_c 23.8461(10)
_cell_measurement_reflns_used 9848
_cell_measurement_temperature 270(2)
_cell_measurement_theta_max 28.11
_cell_measurement_theta_min 2.58
_cell_volume 3313.3(2)
_computing_cell_refinement SAINT
_computing_data_collection APEX3
_computing_data_reduction SAINT
_computing_molecular_graphics SHELXTL
_computing_publication_material SHELXTL
_computing_structure_refinement SHELXL-2014/7
_computing_structure_solution SHELXT-2014/5
_diffrn_ambient_temperature 270(2)
_diffrn_measured_fraction_theta_full 0.999
_diffrn_measured_fraction_theta_max 0.999
_diffrn_measurement_device_type 'Bruker D8 Quest (CMOS)'
_diffrn_measurement_method '\w scans'
_diffrn_radiation_type MoK\a
_diffrn_radiation_wavelength 0.71073
_diffrn_reflns_av_R_equivalents 0.0735
_diffrn_reflns_av_unetI/netI 0.0752
_diffrn_reflns_Laue_measured_fraction_full 0.999
_diffrn_reflns_Laue_measured_fraction_max 0.999
_diffrn_reflns_limit_h_max 8
_diffrn_reflns_limit_h_min -8
_diffrn_reflns_limit_k_max 28
_diffrn_reflns_limit_k_min -28
_diffrn_reflns_limit_l_max 31
_diffrn_reflns_limit_l_min -31
_diffrn_reflns_number 46643
_diffrn_reflns_point_group_measured_fraction_full 0.999
_diffrn_reflns_point_group_measured_fraction_max 0.999
_diffrn_reflns_theta_full 25.242
_diffrn_reflns_theta_max 28.285
_diffrn_reflns_theta_min 2.116
_diffrn_source 'microfocus tube'
_exptl_absorpt_coefficient_mu 1.042
_exptl_absorpt_correction_T_max 0.8496
_exptl_absorpt_correction_T_min 0.7081
_exptl_absorpt_correction_type multi-scan
_exptl_absorpt_process_details SADABS-2016/2
_exptl_crystal_colour black
_exptl_crystal_density_diffrn 1.520
_exptl_crystal_description stick
_exptl_crystal_F_000 1544
_exptl_crystal_size_max 0.500
_exptl_crystal_size_mid 0.110
_exptl_crystal_size_min 0.080
_refine_diff_density_max 0.902
_refine_diff_density_min -0.724
_refine_diff_density_rms 0.091
_refine_ls_extinction_method none
_refine_ls_goodness_of_fit_ref 1.033
_refine_ls_hydrogen_treatment constr
_refine_ls_matrix_type full
_refine_ls_number_parameters 392
_refine_ls_number_reflns 8210
_refine_ls_number_restraints 6
_refine_ls_restrained_S_all 1.034
_refine_ls_R_factor_all 0.1535
_refine_ls_R_factor_gt 0.0587
_refine_ls_shift/su_max 0.001
_refine_ls_shift/su_mean 0.000
_refine_ls_structure_factor_coef Fsqd
_refine_ls_weighting_details 'w=1/[\s^2^(Fo^2^)+(0.0335P)^2^+5.6323P] where P=(Fo^2^+2Fc^2^)/3'
_refine_ls_weighting_scheme calc
_refine_ls_wR_factor_gt 0.1067
_refine_ls_wR_factor_ref 0.1347
_reflns_Friedel_coverage 0.000
_reflns_number_gt 3936
_reflns_number_total 8210
_reflns_threshold_expression 'I > 2\s(I)'
_cod_data_source_file ao0c05344_si_003.cif
_cod_data_source_block 2_270
_cod_depositor_comments 'Adding full bibliography for 4518296--4518313.cif.'
_cod_original_sg_symbol_H-M 'P 21/c'
_cod_database_code 4518303
_shelx_shelxl_version_number 2014/7
_shelx_space_group_comment
;
The symmetry employed for this shelxl refinement is uniquely defined
by the following loop, which should always be used as a source of
symmetry information in preference to the above space-group names.
They are only intended as comments.
;
_shelx_estimated_absorpt_t_min 0.624
_shelx_estimated_absorpt_t_max 0.921

loop_
_space_group_symop_operation_xyz
'x, y, z'
'-x, y+1/2, -z+1/2'
'-x, -y, -z'
'x, -y-1/2, z-1/2'

loop_
_atom_site_label
_atom_site_type_symbol
_atom_site_fract_x
_atom_site_fract_y
_atom_site_fract_z
_atom_site_U_iso_or_equiv
_atom_site_adp_type
_atom_site_occupancy
_atom_site_site_symmetry_order
_atom_site_calc_flag
_atom_site_refinement_flags_posn
_atom_site_refinement_flags_adp
_atom_site_refinement_flags_occupancy
_atom_site_disorder_assembly
_atom_site_disorder_group
Rh1 Rh 0.4981(2) 0.80773(2) 0.48452(2) 0.0611(2) Uani 1 1 d . . . . .
Rh2 Rh 0.9891(2) 0.80942(2) 0.48504(2) 0.0655(2) Uani 1 1 d . . . . .
O1 O 0.5123(12) 0.72283(15) 0.44500(15) 0.0525(12) Uani 1 1 d . . . . .
O2 O 0.4946(13) 0.83611(15) 0.40386(15) 0.0570(12) Uani 1 1 d . . . . .
O3 O 0.4934(16) 0.7553(2) 0.60025(18) 0.0723(14) Uani 1 1 d . . . . .
O4 O 0.4817(19) 0.9383(2) 0.5320(2) 0.106(2) Uani 1 1 d . . . . .
O5 O 0.9821(12) 0.72671(16) 0.52753(15) 0.0513(12) Uani 1 1 d . . . . .
O6 O 0.9966(13) 0.84233(16) 0.56474(14) 0.0575(12) Uani 1 1 d . . . . .
O7 O 0.9966(16) 0.7515(2) 0.37111(18) 0.0773(15) Uani 1 1 d . . . . .
O8 O 0.999(2) 0.9386(2) 0.4353(2) 0.120(2) Uani 1 1 d . . . . .
C1 C 0.5059(17) 0.7267(2) 0.3905(2) 0.0395(14) Uani 1 1 d . . . . .
C2 C 0.5017(17) 0.7909(2) 0.36714(19) 0.0362(13) Uani 1 1 d . . . . .
C3 C 0.4917(16) 0.8001(2) 0.3080(2) 0.0369(13) Uani 1 1 d . . . . .
C4 C 0.4939(16) 0.7466(2) 0.2766(2) 0.0439(15) Uani 1 1 d . . . . .
H4A H 0.4848 0.7507 0.2379 0.053 Uiso 1 1 calc R U . . .
C5 C 0.5092(16) 0.6847(2) 0.2994(2) 0.0432(14) Uani 1 1 d . . . . .
H5A H 0.5170 0.6506 0.2746 0.052 Uiso 1 1 calc R U . . .
C6 C 0.5133(16) 0.6722(2) 0.3550(2) 0.0416(16) Uani 1 1 d . . . . .
C7 C 0.4748(16) 0.8678(3) 0.2842(2) 0.0458(18) Uani 1 1 d . . . . .
C8 C 0.4802(18) 0.8660(3) 0.2200(2) 0.055(2) Uani 1 1 d . . . . .
H8A H 0.6023 0.8455 0.2079 0.082 Uiso 1 1 calc R U . . .
H8B H 0.4764 0.9086 0.2057 0.082 Uiso 1 1 calc R U . . .
H8C H 0.3652 0.8428 0.2064 0.082 Uiso 1 1 calc R U . . .
C9 C 0.2829(17) 0.8983(5) 0.3027(4) 0.076(3) Uani 1 1 d . . . . .
H9A H 0.1716 0.8701 0.2956 0.114 Uiso 1 1 calc R U . . .
H9B H 0.2631 0.9371 0.2822 0.114 Uiso 1 1 calc R U . . .
H9C H 0.2902 0.9075 0.3421 0.114 Uiso 1 1 calc R U . . .
C10 C 0.6633(17) 0.9077(5) 0.3040(5) 0.090(4) Uani 1 1 d . . . . .
H10A H 0.7841 0.8828 0.2994 0.135 Uiso 1 1 calc R U . . .
H10B H 0.6477 0.9189 0.3427 0.135 Uiso 1 1 calc R U . . .
H10C H 0.6732 0.9456 0.2818 0.135 Uiso 1 1 calc R U . . .
C11 C 0.5380(14) 0.6057(3) 0.3803(3) 0.053(2) Uani 1 1 d . . . . .
C12 C 0.7433(15) 0.6014(4) 0.4064(3) 0.066(2) Uani 1 1 d . . . . .
H12A H 0.7550 0.6327 0.4356 0.099 Uiso 1 1 calc R U . . .
H12B H 0.8447 0.6091 0.3784 0.099 Uiso 1 1 calc R U . . .
H12C H 0.7620 0.5598 0.4220 0.099 Uiso 1 1 calc R U . . .
C13 C 0.5242(19) 0.5541(3) 0.3346(3) 0.065(2) Uani 1 1 d . . . . .
H13A H 0.4089 0.5622 0.3111 0.098 Uiso 1 1 calc R U . . .
H13B H 0.5103 0.5131 0.3519 0.098 Uiso 1 1 calc R U . . .
H13C H 0.6450 0.5548 0.3122 0.098 Uiso 1 1 calc R U . . .
C14 C 0.3713(16) 0.5925(4) 0.4234(4) 0.086(3) Uani 1 1 d . . . . .
H14A H 0.2412 0.5972 0.4060 0.128 Uiso 1 1 calc R U . . .
H14B H 0.3830 0.6221 0.4539 0.128 Uiso 1 1 calc R U . . .
H14C H 0.3853 0.5500 0.4374 0.128 Uiso 1 1 calc R U . . .
C15 C 0.496(2) 0.7757(2) 0.5570(2) 0.0558(19) Uani 1 1 d . . . . .
C16 C 0.494(2) 0.8885(3) 0.5149(2) 0.075(2) Uani 1 1 d . . . . .
C17 C 0.9860(18) 0.7331(2) 0.5817(2) 0.0424(16) Uani 1 1 d . . . . .
C18 C 0.9920(18) 0.7974(2) 0.6023(3) 0.0506(16) Uani 1 1 d . . . . .
C19 C 0.9981(16) 0.8120(2) 0.6605(2) 0.0400(13) Uani 1 1 d . . . . .
C20 C 0.9904(16) 0.7601(3) 0.6948(2) 0.0448(15) Uani 1 1 d . . . . .
H20A H 0.9908 0.7667 0.7334 0.054 Uiso 1 1 calc R U . . .
C21 C 0.9819(16) 0.6971(2) 0.6750(2) 0.0428(16) Uani 1 1 d . . . . .
H21A H 0.9795 0.6644 0.7012 0.051 Uiso 1 1 calc R U . . .
C22 C 0.9768(12) 0.6813(2) 0.6196(2) 0.0359(15) Uani 1 1 d . . . . .
C23 C 1.003(2) 0.8801(2) 0.6826(2) 0.0550(17) Uani 1 1 d . . . . .
C24 C 1.011(2) 0.8827(3) 0.7470(3) 0.069(2) Uani 1 1 d . . . . .
H24A H 0.8973 0.8605 0.7623 0.103 Uiso 1 1 calc R U . . .
H24B H 1.0082 0.9263 0.7590 0.103 Uiso 1 1 calc R U . . .
H24C H 1.1343 0.8631 0.7598 0.103 Uiso 1 1 calc R U . . .
C25 C 1.1963(16) 0.9106(5) 0.6627(5) 0.088(4) Uani 1 1 d . U . . .
H25A H 1.3097 0.8855 0.6747 0.132 Uiso 1 1 calc R U . . .
H25B H 1.2070 0.9526 0.6783 0.132 Uiso 1 1 calc R U . . .
H25C H 1.1955 0.9133 0.6226 0.132 Uiso 1 1 calc R U . . .
C26 C 0.8173(19) 0.9162(5) 0.6600(5) 0.105(5) Uani 1 1 d . . . . .
H26A H 0.6958 0.8963 0.6733 0.157 Uiso 1 1 calc R U . . .
H26B H 0.8188 0.9155 0.6197 0.157 Uiso 1 1 calc R U . . .
H26C H 0.8217 0.9595 0.6728 0.157 Uiso 1 1 calc R U . . .
C27 C 0.9554(11) 0.6120(3) 0.5977(3) 0.042(2) Uani 1 1 d . . . . .
C28 C 0.9637(14) 0.5637(3) 0.6455(2) 0.052(2) Uani 1 1 d . . . . .
H28A H 1.0861 0.5697 0.6666 0.079 Uiso 1 1 calc R U . . .
H28B H 0.9612 0.5214 0.6303 0.079 Uiso 1 1 calc R U . . .
H28C H 0.8491 0.5696 0.6696 0.079 Uiso 1 1 calc R U . . .
C29 C 0.7545(15) 0.6051(4) 0.5679(3) 0.064(2) Uani 1 1 d . . . . .
H29A H 0.6466 0.6081 0.5947 0.096 Uiso 1 1 calc R U . . .
H29B H 0.7489 0.5646 0.5495 0.096 Uiso 1 1 calc R U . . .
H29C H 0.7405 0.6384 0.5406 0.096 Uiso 1 1 calc R U . . .
C30 C 1.1314(14) 0.5970(4) 0.5573(4) 0.075(3) Uani 1 1 d . . . . .
H30A H 1.2576 0.6001 0.5771 0.113 Uiso 1 1 calc R U . . .
H30B H 1.1304 0.6269 0.5269 0.113 Uiso 1 1 calc R U . . .
H30C H 1.1158 0.5548 0.5428 0.113 Uiso 1 1 calc R U . . .
C31 C 0.995(2) 0.7743(3) 0.4148(3) 0.062(2) Uani 1 1 d . . . . .
C32 C 0.998(2) 0.8894(3) 0.4536(3) 0.080(3) Uani 1 1 d . . . . .

loop_
_atom_site_aniso_label
_atom_site_aniso_U_11
_atom_site_aniso_U_22
_atom_site_aniso_U_33
_atom_site_aniso_U_23
_atom_site_aniso_U_13
_atom_site_aniso_U_12
Rh1 0.1092(6) 0.0343(2) 0.0399(3) -0.00284(19) 0.0051(9) -0.0015(5)
Rh2 0.1132(6) 0.0400(3) 0.0435(3) 0.0052(2) 0.0043(8) -0.0150(6)
O1 0.082(4) 0.0283(18) 0.047(2) 0.0011(16) 0.005(4) 0.002(4)
O2 0.094(4) 0.0294(18) 0.048(2) -0.0069(16) 0.005(5) -0.007(4)
O3 0.082(4) 0.075(3) 0.060(3) 0.015(2) 0.005(6) -0.006(6)
O4 0.191(7) 0.044(3) 0.082(3) -0.018(2) 0.023(7) -0.004(6)
O5 0.083(4) 0.0332(19) 0.0378(19) 0.0019(15) 0.007(4) -0.004(3)
O6 0.094(4) 0.034(2) 0.045(2) -0.0023(17) 0.005(5) -0.029(4)
O7 0.078(4) 0.098(4) 0.056(3) -0.011(3) -0.001(6) -0.007(7)
O8 0.193(7) 0.054(3) 0.112(4) 0.031(3) 0.018(9) -0.001(8)
C1 0.048(4) 0.027(2) 0.044(3) 0.001(2) 0.017(6) -0.003(5)
C2 0.044(4) 0.031(3) 0.034(2) -0.004(2) 0.002(5) 0.014(5)
C3 0.036(4) 0.041(3) 0.034(2) 0.002(2) 0.010(5) 0.001(5)
C4 0.047(4) 0.046(3) 0.039(3) -0.003(2) -0.008(6) 0.016(6)
C5 0.045(4) 0.036(3) 0.049(3) -0.009(2) -0.002(6) 0.003(5)
C6 0.047(5) 0.030(2) 0.048(3) -0.002(2) -0.001(5) 0.008(5)
C7 0.051(5) 0.040(3) 0.047(3) 0.007(2) -0.003(5) -0.019(5)
C8 0.065(6) 0.046(3) 0.053(3) 0.012(3) -0.006(6) -0.001(5)
C9 0.113(8) 0.052(5) 0.062(6) 0.011(5) 0.011(6) 0.039(6)
C10 0.136(10) 0.061(6) 0.073(7) 0.004(6) -0.020(6) -0.041(6)
C11 0.071(7) 0.024(3) 0.062(4) 0.000(3) 0.021(5) 0.005(4)
C12 0.093(7) 0.049(4) 0.057(5) 0.012(4) 0.012(6) 0.024(5)
C13 0.092(7) 0.030(3) 0.074(4) -0.007(3) 0.006(7) -0.005(6)
C14 0.142(10) 0.041(5) 0.073(6) 0.000(4) 0.039(6) -0.019(5)
C15 0.084(6) 0.040(3) 0.043(3) 0.012(3) 0.026(7) -0.003(7)
C16 0.125(7) 0.050(4) 0.051(4) -0.003(3) -0.006(10) 0.000(8)
C17 0.044(5) 0.034(3) 0.050(3) 0.002(2) -0.002(6) 0.010(5)
C18 0.046(4) 0.038(3) 0.068(4) -0.002(3) 0.006(7) 0.000(5)
C19 0.033(4) 0.032(3) 0.055(3) -0.007(2) -0.008(6) -0.003(5)
C20 0.040(4) 0.053(3) 0.041(3) -0.005(3) 0.009(6) 0.002(5)
C21 0.042(5) 0.042(3) 0.044(3) 0.008(2) 0.006(5) 0.007(5)
C22 0.030(4) 0.034(3) 0.043(3) 0.003(2) 0.006(4) -0.003(4)
C23 0.065(5) 0.041(3) 0.060(4) -0.014(3) 0.003(7) -0.015(6)
C24 0.069(6) 0.068(4) 0.069(4) -0.032(3) 0.014(7) -0.011(7)
C25 0.096(6) 0.083(5) 0.084(5) -0.009(4) 0.006(4) -0.021(4)
C26 0.152(11) 0.059(6) 0.103(8) -0.036(6) -0.026(7) 0.063(7)
C27 0.048(6) 0.030(3) 0.047(3) 0.002(2) 0.010(4) 0.003(3)
C28 0.059(7) 0.039(3) 0.060(4) 0.006(3) 0.005(4) -0.007(4)
C29 0.088(7) 0.039(4) 0.065(5) -0.003(3) -0.007(6) -0.009(5)
C30 0.085(7) 0.047(5) 0.093(7) -0.005(5) 0.046(6) 0.010(5)
C31 0.069(5) 0.067(4) 0.051(4) 0.021(3) -0.014(8) -0.013(8)
C32 0.128(8) 0.049(4) 0.063(4) 0.007(3) 0.010(9) -0.032(9)

loop_
_atom_type_symbol
_atom_type_description
_atom_type_scat_dispersion_real
_atom_type_scat_dispersion_imag
_atom_type_scat_source
C C 0.0033 0.0016 'International Tables Vol C Tables 4.2.6.8 and 6.1.1.4'
H H 0.0000 0.0000 'International Tables Vol C Tables 4.2.6.8 and 6.1.1.4'
O O 0.0106 0.0060 'International Tables Vol C Tables 4.2.6.8 and 6.1.1.4'
Rh Rh -1.1178 0.9187 'International Tables Vol C Tables 4.2.6.8 and 6.1.1.4'

loop_
_geom_angle_atom_site_label_1
_geom_angle_atom_site_label_2
_geom_angle_atom_site_label_3
_geom_angle
_geom_angle_site_symmetry_1
_geom_angle_site_symmetry_3
_geom_angle_publ_flag
C15 Rh1 C16 88.2(2) . . ?
C15 Rh1 O2 175.8(2) . . ?
C16 Rh1 O2 95.8(2) . . ?
C15 Rh1 O1 96.5(2) . . ?
C16 Rh1 O1 174.9(3) . . ?
O2 Rh1 O1 79.47(14) . . ?
C31 Rh2 C32 89.7(3) . . ?
C31 Rh2 O5 96.5(2) . . ?
C32 Rh2 O5 173.8(2) . . ?
C31 Rh2 O6 175.4(4) . . ?
C32 Rh2 O6 94.0(2) . . ?
O5 Rh2 O6 79.83(14) . . ?
C1 O1 Rh1 114.1(3) . . ?
C2 O2 Rh1 115.4(3) . . ?
C17 O5 Rh2 114.2(3) . . ?
C18 O6 Rh2 113.3(3) . . ?
O1 C1 C6 122.8(4) . . ?
O1 C1 C2 116.0(4) . . ?
C6 C1 C2 121.1(4) . . ?
O2 C2 C3 124.6(4) . . ?
O2 C2 C1 115.0(4) . . ?
C3 C2 C1 120.2(4) . . ?
C4 C3 C2 115.7(4) . . ?
C4 C3 C7 124.6(5) . . ?
C2 C3 C7 119.7(4) . . ?
C3 C4 C5 123.7(5) . . ?
C3 C4 H4A 118.1 . . ?
C5 C4 H4A 118.1 . . ?
C6 C5 C4 123.8(5) . . ?
C6 C5 H5A 118.1 . . ?
C4 C5 H5A 118.1 . . ?
C5 C6 C1 115.2(5) . . ?
C5 C6 C11 124.5(5) . . ?
C1 C6 C11 120.2(5) . . ?
C9 C7 C3 110.7(7) . . ?
C9 C7 C8 109.0(8) . . ?
C3 C7 C8 110.2(5) . . ?
C9 C7 C10 110.9(6) . . ?
C3 C7 C10 109.0(8) . . ?
C8 C7 C10 107.0(8) . . ?
C7 C8 H8A 109.5 . . ?
C7 C8 H8B 109.5 . . ?
H8A C8 H8B 109.5 . . ?
C7 C8 H8C 109.5 . . ?
H8A C8 H8C 109.5 . . ?
H8B C8 H8C 109.5 . . ?
C7 C9 H9A 109.5 . . ?
C7 C9 H9B 109.5 . . ?
H9A C9 H9B 109.5 . . ?
C7 C9 H9C 109.5 . . ?
H9A C9 H9C 109.5 . . ?
H9B C9 H9C 109.5 . . ?
C7 C10 H10A 109.5 . . ?
C7 C10 H10B 109.5 . . ?
H10A C10 H10B 109.5 . . ?
C7 C10 H10C 109.5 . . ?
H10A C10 H10C 109.5 . . ?
H10B C10 H10C 109.5 . . ?
C12 C11 C6 108.4(7) . . ?
C12 C11 C13 107.8(7) . . ?
C6 C11 C13 111.0(5) . . ?
C12 C11 C14 111.2(7) . . ?
C6 C11 C14 110.7(7) . . ?
C13 C11 C14 107.8(7) . . ?
C11 C12 H12A 109.5 . . ?
C11 C12 H12B 109.5 . . ?
H12A C12 H12B 109.5 . . ?
C11 C12 H12C 109.5 . . ?
H12A C12 H12C 109.5 . . ?
H12B C12 H12C 109.5 . . ?
C11 C13 H13A 109.5 . . ?
C11 C13 H13B 109.5 . . ?
H13A C13 H13B 109.5 . . ?
C11 C13 H13C 109.5 . . ?
H13A C13 H13C 109.5 . . ?
H13B C13 H13C 109.5 . . ?
C11 C14 H14A 109.5 . . ?
C11 C14 H14B 109.5 . . ?
H14A C14 H14B 109.5 . . ?
C11 C14 H14C 109.5 . . ?
H14A C14 H14C 109.5 . . ?
H14B C14 H14C 109.5 . . ?
O3 C15 Rh1 178.7(7) . . ?
O4 C16 Rh1 176.1(14) . . ?
O5 C17 C22 123.7(5) . . ?
O5 C17 C18 116.0(5) . . ?
C22 C17 C18 120.3(5) . . ?
O6 C18 C19 120.8(5) . . ?
O6 C18 C17 116.6(5) . . ?
C19 C18 C17 122.6(5) . . ?
C20 C19 C18 114.2(4) . . ?
C20 C19 C23 122.9(5) . . ?
C18 C19 C23 122.7(5) . . ?
C19 C20 C21 123.5(5) . . ?
C19 C20 H20A 118.2 . . ?
C21 C20 H20A 118.2 . . ?
C22 C21 C20 123.8(5) . . ?
C22 C21 H21A 118.1 . . ?
C20 C21 H21A 118.1 . . ?
C21 C22 C17 115.5(5) . . ?
C21 C22 C27 123.9(5) . . ?
C17 C22 C27 120.6(5) . . ?
C26 C23 C19 109.1(8) . . ?
C26 C23 C24 111.1(9) . . ?
C19 C23 C24 112.3(5) . . ?
C26 C23 C25 110.7(6) . . ?
C19 C23 C25 108.0(9) . . ?
C24 C23 C25 105.4(9) . . ?
C23 C24 H24A 109.5 . . ?
C23 C24 H24B 109.5 . . ?
H24A C24 H24B 109.5 . . ?
C23 C24 H24C 109.5 . . ?
H24A C24 H24C 109.5 . . ?
H24B C24 H24C 109.5 . . ?
C23 C25 H25A 109.5 . . ?
C23 C25 H25B 109.5 . . ?
H25A C25 H25B 109.5 . . ?
C23 C25 H25C 109.5 . . ?
H25A C25 H25C 109.5 . . ?
H25B C25 H25C 109.5 . . ?
C23 C26 H26A 109.5 . . ?
C23 C26 H26B 109.5 . . ?
H26A C26 H26B 109.5 . . ?
C23 C26 H26C 109.5 . . ?
H26A C26 H26C 109.5 . . ?
H26B C26 H26C 109.5 . . ?
C29 C27 C28 108.5(6) . . ?
C29 C27 C30 110.4(6) . . ?
C28 C27 C30 107.7(6) . . ?
C29 C27 C22 109.1(6) . . ?
C28 C27 C22 111.6(5) . . ?
C30 C27 C22 109.4(6) . . ?
C27 C28 H28A 109.5 . . ?
C27 C28 H28B 109.5 . . ?
H28A C28 H28B 109.5 . . ?
C27 C28 H28C 109.5 . . ?
H28A C28 H28C 109.5 . . ?
H28B C28 H28C 109.5 . . ?
C27 C29 H29A 109.5 . . ?
C27 C29 H29B 109.5 . . ?
H29A C29 H29B 109.5 . . ?
C27 C29 H29C 109.5 . . ?
H29A C29 H29C 109.5 . . ?
H29B C29 H29C 109.5 . . ?
C27 C30 H30A 109.5 . . ?
C27 C30 H30B 109.5 . . ?
H30A C30 H30B 109.5 . . ?
C27 C30 H30C 109.5 . . ?
H30A C30 H30C 109.5 . . ?
H30B C30 H30C 109.5 . . ?
O7 C31 Rh2 178.8(10) . . ?
O8 C32 Rh2 178.0(13) . . ?

loop_
_geom_bond_atom_site_label_1
_geom_bond_atom_site_label_2
_geom_bond_distance
_geom_bond_site_symmetry_2
_geom_bond_publ_flag
Rh1 C15 1.854(5) . ?
Rh1 C16 1.847(6) . ?
Rh1 O2 2.014(4) . ?
Rh1 O1 2.021(3) . ?
Rh2 C31 1.830(7) . ?
Rh2 C32 1.842(6) . ?
Rh2 O5 2.014(3) . ?
Rh2 O6 2.023(3) . ?
O1 C1 1.303(6) . ?
O2 C2 1.293(5) . ?
O3 C15 1.118(6) . ?
O4 C16 1.127(7) . ?
O5 C17 1.298(6) . ?
O6 C18 1.303(6) . ?
O7 C31 1.148(7) . ?
O8 C32 1.124(7) . ?
C1 C6 1.426(7) . ?
C1 C2 1.461(6) . ?
C2 C3 1.424(6) . ?
C3 C4 1.352(6) . ?
C3 C7 1.536(7) . ?
C4 C5 1.413(7) . ?
C4 H4A 0.9300 . ?
C5 C6 1.352(7) . ?
C5 H5A 0.9300 . ?
C6 C11 1.533(7) . ?
C7 C9 1.488(13) . ?
C7 C8 1.532(7) . ?
C7 C10 1.573(12) . ?
C8 H8A 0.9600 . ?
C8 H8B 0.9600 . ?
C8 H8C 0.9600 . ?
C9 H9A 0.9600 . ?
C9 H9B 0.9600 . ?
C9 H9C 0.9600 . ?
C10 H10A 0.9600 . ?
C10 H10B 0.9600 . ?
C10 H10C 0.9600 . ?
C11 C12 1.495(12) . ?
C11 C13 1.541(8) . ?
C11 C14 1.533(11) . ?
C12 H12A 0.9600 . ?
C12 H12B 0.9600 . ?
C12 H12C 0.9600 . ?
C13 H13A 0.9600 . ?
C13 H13B 0.9600 . ?
C13 H13C 0.9600 . ?
C14 H14A 0.9600 . ?
C14 H14B 0.9600 . ?
C14 H14C 0.9600 . ?
C17 C22 1.419(7) . ?
C17 C18 1.438(7) . ?
C18 C19 1.422(7) . ?
C19 C20 1.365(7) . ?
C19 C23 1.525(7) . ?
C20 C21 1.408(7) . ?
C20 H20A 0.9300 . ?
C21 C22 1.361(7) . ?
C21 H21A 0.9300 . ?
C22 C27 1.556(7) . ?
C23 C26 1.539(14) . ?
C23 C24 1.538(8) . ?
C23 C25 1.507(14) . ?
C24 H24A 0.9600 . ?
C24 H24B 0.9600 . ?
C24 H24C 0.9600 . ?
C25 H25A 0.9600 . ?
C25 H25B 0.9600 . ?
C25 H25C 0.9600 . ?
C26 H26A 0.9600 . ?
C26 H26B 0.9600 . ?
C26 H26C 0.9600 . ?
C27 C29 1.512(11) . ?
C27 C28 1.528(7) . ?
C27 C30 1.542(10) . ?
C28 H28A 0.9600 . ?
C28 H28B 0.9600 . ?
C28 H28C 0.9600 . ?
C29 H29A 0.9600 . ?
C29 H29B 0.9600 . ?
C29 H29C 0.9600 . ?
C30 H30A 0.9600 . ?
C30 H30B 0.9600 . ?
C30 H30C 0.9600 . ?
